data_7039529
loop_
_publ_author_name
'Feyisa Bogale, Raji'
'Ye, Junwei'
'Sun, Yuan'
'Sun, Tongxin'
'Zhang, Siqi'
'Rauf, Abdul'
'Hang, Cheng'
'Tian, Peng'
'Ning, Guiling'

_publ_section_title
;
 Highly selective and sensitive detection of metal ions and nitroaromatic
 compounds by an anionic europium(iii) coordination polymer.
;
_journal_issue 27
_journal_name_full 'Dalton transactions (Cambridge, England : 2003)'
_journal_page_first 11137
_journal_page_last 11144
_journal_paper_doi 10.1039/c6dt01636g
_journal_volume 45
_journal_year 2016
_chemical_formula_moiety '(C10 H12 Eu O13), 3(H2 O), C5 H7 N2'
_chemical_formula_sum 'C15 H25 Eu N2 O16'
_chemical_formula_weight 641.33
_chemical_name_systematic
; 
 ? 
;
_space_group_IT_number 15
_space_group_name_Hall '-C 2yc'
_symmetry_cell_setting monoclinic
_symmetry_space_group_name_Hall '-C 2yc'
_symmetry_space_group_name_H-M 'C 1 2/c 1'
_atom_sites_solution_hydrogens geom
_atom_sites_solution_primary direct
_atom_sites_solution_secondary difmap
_audit_creation_method SHELXL-97
_audit_update_record
;
2016-06-10 deposited with the CCDC.
2016-06-13 downloaded from the CCDC.
;
_cell_angle_alpha 90.00
_cell_angle_beta 105.9080(10)
_cell_angle_gamma 90.00
_cell_formula_units_Z 4
_cell_length_a 13.0689(8)
_cell_length_b 11.2535(6)
_cell_length_c 15.4306(9)
_cell_measurement_reflns_used 2898
_cell_measurement_temperature 296(2)
_cell_measurement_theta_max 29
_cell_measurement_theta_min 2.13
_cell_volume 2182.5(2)
_computing_cell_refinement PROCESS-AUTO
_computing_data_collection PROCESS-AUTO
_computing_data_reduction PROCESS-AUTO
_computing_molecular_graphics 'SHELXL-97 (Sheldrick, 1997)'
_computing_publication_material 'SHELXL-97 (Sheldrick, 1997)'
_computing_structure_refinement 'SHELXL-97 (Sheldrick, 1997)'
_computing_structure_solution 'SHELXS-97 (Sheldrick, 1990)'
_diffrn_ambient_temperature 296(2)
_diffrn_detector_area_resol_mean 'Bruker SMART CCD area'
_diffrn_measured_fraction_theta_full 1.000
_diffrn_measured_fraction_theta_max 0.998
_diffrn_measurement_device_type 'CCD area detector'
_diffrn_measurement_method '\f and \w scans'
_diffrn_radiation_monochromator graphite
_diffrn_radiation_source 'fine-focus sealed tube'
_diffrn_radiation_type MoK\a
_diffrn_radiation_wavelength 0.71073
_diffrn_reflns_av_R_equivalents 0.0248
_diffrn_reflns_av_unetI/netI 0.0330
_diffrn_reflns_limit_h_max 17
_diffrn_reflns_limit_h_min -17
_diffrn_reflns_limit_k_max 15
_diffrn_reflns_limit_k_min -15
_diffrn_reflns_limit_l_max 16
_diffrn_reflns_limit_l_min -21
_diffrn_reflns_number 8077
_diffrn_reflns_theta_full 25.00
_diffrn_reflns_theta_max 29.00
_diffrn_reflns_theta_min 2.43
_diffrn_standards_decay_% none'
_diffrn_standards_interval_count none
_diffrn_standards_interval_time none
_diffrn_standards_number none
_exptl_absorpt_coefficient_mu 2.959
_exptl_absorpt_correction_T_max 0.6652
_exptl_absorpt_correction_T_min 0.6179
_exptl_absorpt_correction_type empirical
_exptl_absorpt_process_details 'Higashi (1995)'
_exptl_crystal_colour yellow
_exptl_crystal_density_diffrn 1.952
_exptl_crystal_density_method 'not measured'
_exptl_crystal_description blcok
_exptl_crystal_F_000 1280
_exptl_crystal_size_max 0.18
_exptl_crystal_size_mid 0.16
_exptl_crystal_size_min 0.15
_refine_diff_density_max 0.631
_refine_diff_density_min -0.811
_refine_diff_density_rms 0.129
_refine_ls_extinction_method none
_refine_ls_goodness_of_fit_ref 1.087
_refine_ls_hydrogen_treatment mixed
_refine_ls_matrix_type full
_refine_ls_number_parameters 158
_refine_ls_number_reflns 2898
_refine_ls_number_restraints 0
_refine_ls_restrained_S_all 1.087
_refine_ls_R_factor_all 0.0233
_refine_ls_R_factor_gt 0.0218
_refine_ls_shift/su_max 0.000
_refine_ls_shift/su_mean 0.000
_refine_ls_structure_factor_coef Fsqd
_refine_ls_weighting_details 'calc w=1/[\s^2^(Fo^2^)+(0.0251P)^2^+2.3288P] where P=(Fo^2^+2Fc^2^)/3'
_refine_ls_weighting_scheme calc
_refine_ls_wR_factor_gt 0.0522
_refine_ls_wR_factor_ref 0.0532
_reflns_number_gt 2760
_reflns_number_total 2898
_reflns_threshold_expression >2sigma(I)
_cod_data_source_file c6dt01636g2.cif
_cod_data_source_block 1
_cod_depositor_comments
;
The following automatic conversions were performed:

'_symmetry_cell_setting' value 'Monoclinic' changed to 'monoclinic'
according to
/usr/data/users/saulius/crontab/automatic-downloads/rss-feeds/RSC/lib/dictionaries/cif_core.dic
dictionary named 'cif_core.dic' version 2.4.2 from 2011-04-26.

Automatic conversion script
Id: cif_fix_values 4268 2015-11-12 08:31:59Z antanas 

 Adding full bibliography for 7039529.cif.
;
_cod_original_sg_symbol_H-M 'C2/c   '
_cod_database_code 7039529

loop_
_symmetry_equiv_pos_as_xyz
'x, y, z'
'-x, y, -z+1/2'
'x+1/2, y+1/2, z'
'-x+1/2, y+1/2, -z+1/2'
'-x, -y, -z'
'x, -y, z-1/2'
'-x+1/2, -y+1/2, -z'
'x+1/2, -y+1/2, z-1/2'

loop_
_atom_site_label
_atom_site_type_symbol
_atom_site_fract_x
_atom_site_fract_y
_atom_site_fract_z
_atom_site_U_iso_or_equiv
_atom_site_adp_type
_atom_site_occupancy
_atom_site_symmetry_multiplicity
_atom_site_calc_flag
_atom_site_refinement_flags
_atom_site_disorder_assembly
_atom_site_disorder_group
Eu1 Eu 0.0000 0.118634(12) 0.2500 0.01741(6) Uani 1 2 d S . .
O1 O -0.08928(13) 0.24921(14) 0.11500(11) 0.0220(3) Uani 1 1 d . . .
O2 O 0.07543(13) 0.28897(14) 0.18877(11) 0.0248(3) Uani 1 1 d . . .
O3 O -0.00624(15) 0.17647(14) -0.03764(12) 0.0289(4) Uani 1 1 d . . .
O4 O -0.1141(2) 0.26014(17) -0.15732(14) 0.0574(7) Uani 1 1 d . . .
O5 O 0.03159(17) 0.04014(14) 0.11475(11) 0.0323(4) Uani 1 1 d . . .
H5A H 0.0159 -0.0304 0.1101 0.039 Uiso 1 1 d R . .
H5B H 0.0276 0.0784 0.0767 0.039 Uiso 1 1 d R . .
O6 O 0.18974(16) 0.07880(17) 0.29984(13) 0.0341(4) Uani 1 1 d . . .
H66A H 0.1993 0.0314 0.2654 0.041 Uiso 1 1 d R . .
H66B H 0.2303 0.1300 0.3125 0.041 Uiso 1 1 d R . .
O7 O 0.0000 -0.1032(2) 0.2500 0.0480(9) Uani 1 2 d S . .
H77A H 0.0215 -0.1449 0.2097 0.058 Uiso 1 1 d R . .
C1 C -0.00066(17) 0.40404(18) 0.05722(14) 0.0159(4) Uani 1 1 d . . .
C2 C -0.02849(17) 0.38586(16) -0.03576(15) 0.0165(4) Uani 1 1 d . . .
C3 C 0.02755(18) 0.51726(18) 0.09181(14) 0.0183(4) Uani 1 1 d . . .
H3 H 0.0462 0.5286 0.1539 0.022 Uiso 1 1 calc R . .
C4 C -0.00561(17) 0.30746(17) 0.12342(14) 0.0163(4) Uani 1 1 d . . .
C5 C -0.0525(2) 0.26452(19) -0.07929(15) 0.0227(5) Uani 1 1 d . . .
O8 O 0.23193(19) 0.4282(2) 0.29753(15) 0.0531(6) Uani 1 1 d . . .
H8A H 0.2945 0.3904 0.3215 0.064 Uiso 1 1 d R . .
H8B H 0.1844 0.3889 0.2549 0.064 Uiso 1 1 d R . .
C7 C 0.2653(3) 1.1946(3) 1.0817(2) 0.0513(8) Uani 1 1 d . A -1
C6 C 0.23019(15) 1.18565(19) 0.92333(16) 0.0500(8) Uani 1 1 d . A -1
H6 H 0.2166 1.1393 0.8691 0.060 Uiso 1 1 d R A -1
H7 H 0.2773 1.1560 1.1402 0.060 Uiso 1 1 d R A -1
C13 C 0.24493(15) 1.13009(19) 1.00343(16) 0.0457(7) Uani 0.50 1 d PR A -1
O9 O 0.23889(15) 0.87573(19) 1.00410(16) 0.0612(16) Uani 0.50 1 d PR A 1
H9A H 0.2629 0.8511 0.9600 0.073 Uiso 0.50 1 d PR A 1
H9B H 0.2091 0.8065 1.0166 0.073 Uiso 0.50 1 d PR A 1
N2 N 0.2387(4) 1.0120(5) 1.0102(4) 0.0459(12) Uani 0.50 1 d P A -1
H2A H 0.2474 0.9791 1.0616 0.055 Uiso 0.50 1 d PR A -1
H2B H 0.2273 0.9697 0.9620 0.055 Uiso 0.50 1 d PR A -1
N13 N 0.24493(15) 1.13009(19) 1.00343(16) 0.0457(7) Uani 0.50 1 d P A -1
H131 H 0.2281 1.0703 1.0073 0.055 Uiso 0.50 1 d PR A -1

loop_
_atom_site_aniso_label
_atom_site_aniso_U_11
_atom_site_aniso_U_22
_atom_site_aniso_U_33
_atom_site_aniso_U_23
_atom_site_aniso_U_13
_atom_site_aniso_U_12
Eu1 0.03183(9) 0.00916(8) 0.01160(8) 0.000 0.00655(6) 0.000
O1 0.0282(8) 0.0177(7) 0.0198(8) 0.0024(6) 0.0061(6) -0.0043(6)
O2 0.0300(8) 0.0203(8) 0.0193(8) 0.0075(6) -0.0016(7) -0.0050(6)
O3 0.0487(11) 0.0127(7) 0.0247(9) -0.0013(6) 0.0091(8) 0.0042(7)
O4 0.1003(19) 0.0209(9) 0.0275(11) -0.0031(8) -0.0221(12) -0.0088(11)
O5 0.0669(13) 0.0140(7) 0.0173(8) 0.0009(6) 0.0140(8) 0.0031(8)
O6 0.0421(10) 0.0280(9) 0.0328(10) -0.0026(8) 0.0111(8) 0.0120(8)
O7 0.107(3) 0.0145(12) 0.0303(15) 0.000 0.0315(18) 0.000
C1 0.0208(9) 0.0126(9) 0.0136(10) 0.0014(7) 0.0039(8) -0.0005(7)
C2 0.0238(10) 0.0096(9) 0.0141(10) -0.0002(7) 0.0020(8) -0.0021(7)
C3 0.0283(11) 0.0125(9) 0.0125(9) 0.0009(7) 0.0027(8) -0.0013(8)
C4 0.0286(10) 0.0089(8) 0.0124(9) -0.0005(7) 0.0071(8) -0.0001(7)
C5 0.0388(12) 0.0122(9) 0.0168(10) -0.0011(8) 0.0072(9) -0.0050(9)
O8 0.0515(13) 0.0623(15) 0.0407(13) 0.0019(11) 0.0047(10) -0.0342(12)
C7 0.0451(17) 0.061(2) 0.050(2) 0.0020(17) 0.0159(15) -0.0026(15)
C6 0.0484(18) 0.058(2) 0.0446(19) -0.0124(16) 0.0144(15) -0.0045(15)
C13 0.0307(13) 0.0405(15) 0.067(2) -0.0024(14) 0.0152(14) -0.0036(11)
O9 0.044(3) 0.042(3) 0.076(4) 0.009(2) -0.020(3) -0.012(2)
N2 0.049(3) 0.039(3) 0.048(3) -0.007(2) 0.009(3) 0.004(2)
N13 0.0307(13) 0.0405(15) 0.067(2) -0.0024(14) 0.0152(14) -0.0036(11)

loop_
_atom_type_symbol
_atom_type_description
_atom_type_scat_dispersion_real
_atom_type_scat_dispersion_imag
_atom_type_scat_source
C C 0.0033 0.0016 'International Tables Vol C Tables 4.2.6.8 and 6.1.1.4'
H H 0.0000 0.0000 'International Tables Vol C Tables 4.2.6.8 and 6.1.1.4'
Eu Eu -0.1578 3.6682 'International Tables Vol C Tables 4.2.6.8 and 6.1.1.4'
N N 0.0061 0.0033 'International Tables Vol C Tables 4.2.6.8 and 6.1.1.4'
O O 0.0106 0.0060 'International Tables Vol C Tables 4.2.6.8 and 6.1.1.4'

loop_
_geom_angle_atom_site_label_1
_geom_angle_atom_site_label_2
_geom_angle_atom_site_label_3
_geom_angle
_geom_angle_site_symmetry_1
_geom_angle_site_symmetry_3
O5 Eu1 O5 136.88(8) . 2
O5 Eu1 O6 93.48(7) . 2
O5 Eu1 O6 78.68(7) 2 2
O5 Eu1 O6 78.68(7) . .
O5 Eu1 O6 93.48(7) 2 .
O6 Eu1 O6 158.72(9) 2 .
O5 Eu1 O2 76.74(6) . .
O5 Eu1 O2 143.34(6) 2 .
O6 Eu1 O2 120.28(6) 2 .
O6 Eu1 O2 77.50(6) . .
O5 Eu1 O2 143.34(6) . 2
O5 Eu1 O2 76.74(6) 2 2
O6 Eu1 O2 77.50(6) 2 2
O6 Eu1 O2 120.28(6) . 2
O2 Eu1 O2 77.60(8) . 2
O5 Eu1 O7 68.44(4) . .
O5 Eu1 O7 68.44(4) 2 .
O6 Eu1 O7 79.36(5) 2 .
O6 Eu1 O7 79.36(5) . .
O2 Eu1 O7 141.20(4) . .
O2 Eu1 O7 141.20(4) 2 .
O5 Eu1 O1 140.40(6) . 2
O5 Eu1 O1 69.65(6) 2 2
O6 Eu1 O1 124.26(6) 2 2
O6 Eu1 O1 69.48(6) . 2
O2 Eu1 O1 73.94(5) . 2
O2 Eu1 O1 51.69(5) 2 2
O7 Eu1 O1 125.11(4) . 2
O5 Eu1 O1 69.65(6) . .
O5 Eu1 O1 140.40(6) 2 .
O6 Eu1 O1 69.48(6) 2 .
O6 Eu1 O1 124.26(6) . .
O2 Eu1 O1 51.69(5) . .
O2 Eu1 O1 73.94(5) 2 .
O7 Eu1 O1 125.11(4) . .
O1 Eu1 O1 109.78(7) 2 .
O5 Eu1 C4 152.06(6) . 2
O5 Eu1 C4 70.13(6) 2 2
O6 Eu1 C4 100.68(6) 2 2
O6 Eu1 C4 95.03(6) . 2
O2 Eu1 C4 75.32(6) . 2
O2 Eu1 C4 25.95(6) 2 2
O7 Eu1 C4 137.69(4) . 2
O1 Eu1 C4 25.79(6) 2 2
O1 Eu1 C4 92.85(5) . 2
O5 Eu1 H5A 16.1 . .
O5 Eu1 H5A 121.2 2 .
O6 Eu1 H5A 86.0 2 .
O6 Eu1 H5A 81.2 . .
O2 Eu1 H5A 92.8 . .
O2 Eu1 H5A 152.8 2 .
O7 Eu1 H5A 53.0 . .
O1 Eu1 H5A 149.7 2 .
O1 Eu1 H5A 80.1 . .
C4 Eu1 H5A 168.1 2 .
O5 Eu1 H66A 63.7 . .
O5 Eu1 H66A 100.3 2 .
O6 Eu1 H66A 145.9 2 .
O6 Eu1 H66A 16.2 . .
O2 Eu1 H66A 80.8 . .
O2 Eu1 H66A 136.0 2 .
O7 Eu1 H66A 68.9 . .
O1 Eu1 H66A 85.6 2 .
O1 Eu1 H66A 119.3 . .
C4 Eu1 H66A 111.1 2 .
H5A Eu1 H66A 65.1 . .
C4 O1 Eu1 91.48(13) . .
C4 O2 Eu1 95.65(13) . .
Eu1 O5 H5A 109.5 . .
Eu1 O5 H5B 119.9 . .
H5A O5 H5B 123.3 . .
Eu1 O6 H66A 104.4 . .
Eu1 O6 H66B 120.9 . .
H66A O6 H66B 116.9 . .
Eu1 O7 H77A 122.1 . .
C3 C1 C2 119.71(18) . .
C3 C1 C4 117.20(19) . .
C2 C1 C4 122.99(18) . .
C3 C2 C1 118.63(18) 5_565 .
C3 C2 C5 117.75(19) 5_565 .
C1 C2 C5 123.48(18) . .
C1 C3 C2 121.7(2) . 5_565
C1 C3 H3 119.2 . .
C2 C3 H3 119.2 5_565 .
O1 C4 O2 120.95(19) . .
O1 C4 C1 120.46(19) . .
O2 C4 C1 118.56(19) . .
O3 C5 O4 123.9(2) . .
O3 C5 C2 118.5(2) . .
O4 C5 C2 117.5(2) . .
H8A O8 H8B 116.0 . .
C13 C7 H7 121.5 . .
C13 C6 H6 119.5 . .
N2 C13 C6 122.3(3) . .
N2 C13 C7 117.3(4) . .
C6 C13 C7 120.35(19) . .
N2 C13 H131 14.6 . .
C6 C13 H131 122.8 . .
C7 C13 H131 114.5 . .
N2 O9 H9A 111.9 . .
N2 O9 H9B 146.1 . .
H9A O9 H9B 99.1 . .
N2 O9 H2A 33.1 . .
H9A O9 H2A 138.8 . .
H9B O9 H2A 121.4 . .
N2 O9 H2B 34.0 . .
H9A O9 H2B 83.1 . .
H9B O9 H2B 147.9 . .
H2A O9 H2B 67.1 . .
C13 N2 O9 170.5(5) . .
C13 N2 H2A 120.5 . .
O9 N2 H2A 67.8 . .
C13 N2 H2B 118.9 . .
O9 N2 H2B 53.0 . .
H2A N2 H2B 120.7 . .
C13 N2 H131 15.6 . .
O9 N2 H131 167.9 . .
H2A N2 H131 117.3 . .
H2B N2 H131 120.1 . .

loop_
_geom_bond_atom_site_label_1
_geom_bond_atom_site_label_2
_geom_bond_distance
_geom_bond_site_symmetry_2
Eu1 O5 2.4039(17) .
Eu1 O5 2.4039(17) 2
Eu1 O6 2.4282(19) 2
Eu1 O6 2.4282(19) .
Eu1 O2 2.4596(16) .
Eu1 O2 2.4596(16) 2
Eu1 O7 2.496(2) .
Eu1 O1 2.5550(16) 2
Eu1 O1 2.5550(16) .
Eu1 C4 2.874(2) 2
Eu1 H5A 2.7857 .
Eu1 H66A 2.7326 .
O1 C4 1.251(3) .
O2 C4 1.264(3) .
O3 C5 1.244(3) .
O4 C5 1.253(3) .
O5 H5A 0.8179 .
O5 H5B 0.7181 .
O6 H66A 0.7866 .
O6 H66B 0.7709 .
O7 H77A 0.8838 .
C1 C3 1.392(3) .
C1 C2 1.395(3) .
C1 C4 1.505(3) .
C2 C3 1.394(3) 5_565
C2 C5 1.516(3) .
C3 C2 1.394(3) 5_565
C3 H3 0.9300 .
O8 H8A 0.9063 .
O8 H8B 0.8890 .
C7 C13 1.372(4) .
C7 H7 0.9742 .
C6 C13 1.3511 .
C6 H6 0.9600 .
C13 N2 1.338(6) .
C13 H131 0.7149 .
O9 N2 1.536(5) .
O9 H9A 0.8695 .
O9 H9B 0.9150 .
O9 H2A 1.4485 .
O9 H2B 1.2284 .
N2 H2A 0.8551 .
N2 H2B 0.8600 .
N2 H131 0.6702 .
